data_2012763
loop_
_publ_author_name
'Cicogna, Francesca'
'Ingrosso, Giovanni'
'Marchetti, Fabio'

_publ_section_title
;A [4\p+4\p] intramolecular photocyclomer of 9-anthroic anhydride:
 5,6,11,12-tetrahydro-5,12;6,11-di-<i>o</i>-benzenodibenzo[<i>a</i>,<i>e</i>]cyclooctene-5,6-dicarboxylic
 anhydride
;
_journal_issue 6
_journal_name_full 'Acta Crystallographica Section C'
_journal_page_first o359
_journal_page_last o361
_journal_paper_doi 10.1107/S0108270102007436
_journal_volume 58
_journal_year 2002
_chemical_formula_moiety 'C30 H18 O3'
_chemical_formula_sum 'C30 H18 O3'
_chemical_formula_weight 426.44
_chemical_name_systematic
;
5,6,11,12-tetrahydro-5,12;6,11-di-o-benzenodibenzo[a,e]cyclooctene-
5,6-dicarboxylic anhydride
;
_space_group_IT_number 14
_symmetry_cell_setting monoclinic
_symmetry_space_group_name_Hall '-P 2ybc'
_symmetry_space_group_name_H-M 'P 1 21/c 1'
_atom_sites_solution_hydrogens geom
_atom_sites_solution_primary direct
_atom_sites_solution_secondary difmap
_audit_conform_dict_name cif_core.dic
_audit_conform_dict_version 2.2
_audit_creation_method 'WinGX routine CIF_UPDATE'
_cell_angle_alpha 90
_cell_angle_beta 108.155(13)
_cell_angle_gamma 90
_cell_formula_units_Z 4
_cell_length_a 10.1635(17)
_cell_length_b 17.038(3)
_cell_length_c 12.547(3)
_cell_measurement_reflns_used 22
_cell_measurement_temperature 293(2)
_cell_measurement_theta_max 17.07
_cell_measurement_theta_min 6.319
_cell_volume 2064.5(7)
_computing_cell_refinement XSCANS
_computing_data_collection 'XSCANS (Siemens, 1996)'
_computing_data_reduction 'SHELXTL (Sheldrick, 1997)'
_computing_molecular_graphics SHELXTL
_computing_publication_material 'WinGX-1.64 (Farrugia, 1999)'
_computing_structure_refinement 'SHELXL97 (Sheldrick, 1997)'
_computing_structure_solution 'SHELXS97 (Sheldrick, 1997)'
_diffrn_ambient_temperature 293(2)
_diffrn_measured_fraction_theta_full 0.993
_diffrn_measured_fraction_theta_max 0.993
_diffrn_measurement_device_type 'Bruker P4'
_diffrn_measurement_method '2\q/\w scans'
_diffrn_radiation_monochromator graphite
_diffrn_radiation_type MoK\a
_diffrn_radiation_wavelength 0.71073
_diffrn_reflns_av_R_equivalents 0.050
_diffrn_reflns_limit_h_max 12
_diffrn_reflns_limit_h_min -10
_diffrn_reflns_limit_k_max 20
_diffrn_reflns_limit_k_min -1
_diffrn_reflns_limit_l_max 14
_diffrn_reflns_limit_l_min -15
_diffrn_reflns_number 4826
_diffrn_reflns_theta_full 25.5
_diffrn_reflns_theta_max 25.5
_diffrn_reflns_theta_min 2.08
_diffrn_standards_decay_% 0
_diffrn_standards_interval_count 97
_diffrn_standards_number 3
_exptl_absorpt_coefficient_mu 0.088
_exptl_absorpt_correction_type none
_exptl_crystal_colour colourless
_exptl_crystal_density_diffrn 1.372
_exptl_crystal_density_method 'not measured'
_exptl_crystal_description 'prism flattened on (1 0 0)'
_exptl_crystal_F_000 888
_exptl_crystal_size_max 0.35
_exptl_crystal_size_mid 0.32
_exptl_crystal_size_min 0.11
_refine_diff_density_max 0.17
_refine_diff_density_min -0.22
_refine_ls_extinction_method none
_refine_ls_goodness_of_fit_ref 0.975
_refine_ls_hydrogen_treatment refall
_refine_ls_matrix_type full
_refine_ls_number_parameters 370
_refine_ls_number_reflns 3822
_refine_ls_number_restraints 0
_refine_ls_restrained_S_all 0.975
_refine_ls_R_factor_all 0.176
_refine_ls_R_factor_gt 0.066
_refine_ls_shift/su_max 0.001
_refine_ls_shift/su_mean 0.001
_refine_ls_structure_factor_coef Fsqd
_refine_ls_weighting_details 'calc w = 1/[\s^2^(Fo^2^)+(0.0455P)^2^] where P=(Fo^2^+2Fc^2^)/3'
_refine_ls_weighting_scheme calc
_refine_ls_wR_factor_gt 0.105
_refine_ls_wR_factor_ref 0.138
_reflns_number_gt 1769
_reflns_number_total 3822
_reflns_threshold_expression I>2\s(I)
_cod_data_source_file na1561.cif
_cod_data_source_block I
_cod_depositor_comments
;
The following automatic conversions were performed:
'_symmetry_cell_setting' value 'Monoclinic' changed to 'monoclinic'
according to '/home/saulius/struct/CIF-dictionaries/cif_core.dic'
dictionary named 'cif_core.dic' version 2.4.1 from 2010-06-29.

Automatic conversion script
Id: cif_fix_enum 1527 2010-12-29 10:47:43Z saulius 

The following automatic conversions were performed:

'_symmetry_cell_setting' value 'Monoclinic' changed to 'monoclinic'
according to /home/saulius/struct/CIF-dictionaries/cif_core.dic
dictionary named 'cif_core.dic' version 2.4.1 from 2010-06-29.

Automatic conversion script
Id: cif_fix_values 1715 2011-07-08 13:25:40Z adriana 
;
_cod_original_sg_symbol_H-M 'P 21/c'
_cod_database_code 2012763
_cod_database_fobs_code 2012763

loop_
_symmetry_equiv_pos_as_xyz
'x, y, z'
'-x, y+1/2, -z+1/2'
'-x, -y, -z'
'x, -y-1/2, z-1/2'

loop_
_atom_site_label
_atom_site_fract_x
_atom_site_fract_y
_atom_site_fract_z
_atom_site_U_iso_or_equiv
_atom_site_adp_type
_atom_site_calc_flag
_atom_site_refinement_flags
_atom_site_occupancy
_atom_site_disorder_assembly
_atom_site_disorder_group
_atom_site_type_symbol
C1 0.7077(3) 0.04717(19) 0.3010(3) 0.0325(9) Uani d . 1 . . C
C2 0.5666(4) 0.0402(2) 0.2091(3) 0.0367(9) Uani d . 1 . . C
C3 0.4694(4) -0.0169(2) 0.2077(3) 0.0416(10) Uani d . 1 . . C
C4 0.3441(4) -0.0184(3) 0.1199(3) 0.0500(11) Uani d . 1 . . C
C5 0.3190(4) 0.0367(3) 0.0358(3) 0.0496(11) Uani d . 1 . . C
C6 0.4149(4) 0.0939(3) 0.0378(3) 0.0439(10) Uani d . 1 . . C
C7 0.5399(3) 0.0967(2) 0.1240(3) 0.0347(9) Uani d . 1 . . C
C8 0.6493(4) 0.1582(2) 0.1313(3) 0.0382(9) Uani d . 1 . . C
C9 0.7875(3) 0.1174(2) 0.1588(3) 0.0338(9) Uani d . 1 . . C
C10 0.8846(4) 0.1337(2) 0.1045(3) 0.0421(10) Uani d . 1 . . C
C11 1.0098(4) 0.0944(3) 0.1351(4) 0.0536(12) Uani d . 1 . . C
C12 1.0402(5) 0.0395(3) 0.2189(4) 0.0537(12) Uani d . 1 . . C
C13 0.9450(4) 0.0220(2) 0.2739(3) 0.0422(10) Uani d . 1 . . C
C14 0.8196(3) 0.0603(2) 0.2442(3) 0.0341(9) Uani d . 1 . . C
C15 0.7060(3) 0.1150(2) 0.3903(3) 0.0335(9) Uani d . 1 . . C
C16 0.5656(4) 0.1564(2) 0.3621(3) 0.0351(9) Uani d . 1 . . C
C17 0.4638(4) 0.1397(3) 0.4108(3) 0.0480(11) Uani d . 1 . . C
C18 0.3380(5) 0.1771(3) 0.3752(4) 0.0596(13) Uani d . 1 . . C
C19 0.3129(4) 0.2336(3) 0.2925(4) 0.0560(12) Uani d . 1 . . C
C20 0.4138(4) 0.2508(2) 0.2434(3) 0.0465(11) Uani d . 1 . . C
C21 0.5402(3) 0.2124(2) 0.2766(3) 0.0358(9) Uani d . 1 . . C
C22 0.6509(4) 0.2261(2) 0.2213(3) 0.0350(9) Uani d . 1 . . C
C23 0.7897(4) 0.2318(2) 0.3122(3) 0.0344(9) Uani d . 1 . . C
C24 0.8885(4) 0.2875(2) 0.3108(3) 0.0428(10) Uani d . 1 . . C
C25 1.0169(4) 0.2875(3) 0.3935(4) 0.0491(11) Uani d . 1 . . C
C26 1.0459(4) 0.2317(3) 0.4778(4) 0.0472(11) Uani d . 1 . . C
C27 0.9471(4) 0.1766(2) 0.4803(3) 0.0413(10) Uani d . 1 . . C
C28 0.8189(3) 0.1756(2) 0.3987(3) 0.0347(9) Uani d . 1 . . C
C29 0.7387(4) -0.0260(2) 0.3724(3) 0.0402(9) Uani d . 1 . . C
O1 0.7541(3) -0.09167(16) 0.3471(2) 0.0555(8) Uani d . 1 . . O
O2 0.7516(3) -0.00923(15) 0.4837(2) 0.0530(8) Uani d . 1 . . O
C30 0.7334(4) 0.0698(2) 0.4990(3) 0.0432(10) Uani d . 1 . . C
O3 0.7406(3) 0.09324(17) 0.5901(2) 0.0618(8) Uani d . 1 . . O
H3 0.489(4) -0.061(2) 0.269(3) 0.058(11) Uiso d . 1 . . H
H4 0.277(4) -0.059(2) 0.118(3) 0.044(10) Uiso d . 1 . . H
H5 0.233(4) 0.037(2) -0.027(3) 0.072(13) Uiso d . 1 . . H
H6 0.403(4) 0.136(2) -0.020(3) 0.058(12) Uiso d . 1 . . H
H8 0.628(3) 0.1869(19) 0.055(3) 0.039(9) Uiso d . 1 . . H
H10 0.860(3) 0.171(2) 0.045(3) 0.036(10) Uiso d . 1 . . H
H11 1.075(4) 0.110(2) 0.098(3) 0.042(10) Uiso d . 1 . . H
H12 1.128(4) 0.013(2) 0.240(3) 0.053(11) Uiso d . 1 . . H
H13 0.970(3) -0.018(2) 0.336(3) 0.043(10) Uiso d . 1 . . H
H17 0.486(3) 0.102(2) 0.469(3) 0.042(11) Uiso d . 1 . . H
H18 0.267(4) 0.168(2) 0.408(3) 0.064(13) Uiso d . 1 . . H
H19 0.224(4) 0.262(2) 0.270(3) 0.053(11) Uiso d . 1 . . H
H20 0.400(4) 0.287(2) 0.188(3) 0.052(12) Uiso d . 1 . . H
H22 0.630(3) 0.2774(18) 0.176(2) 0.024(8) Uiso d . 1 . . H
H24 0.865(3) 0.3279(19) 0.246(3) 0.034(9) Uiso d . 1 . . H
H25 1.087(4) 0.328(2) 0.388(3) 0.068(13) Uiso d . 1 . . H
H26 1.132(5) 0.227(3) 0.532(4) 0.083(15) Uiso d . 1 . . H
H27 0.969(4) 0.137(2) 0.537(3) 0.050(11) Uiso d . 1 . . H

loop_
_atom_site_aniso_label
_atom_site_aniso_U_11
_atom_site_aniso_U_22
_atom_site_aniso_U_33
_atom_site_aniso_U_12
_atom_site_aniso_U_13
_atom_site_aniso_U_23
C1 0.033(2) 0.029(2) 0.0329(19) 0.0027(17) 0.0069(16) -0.0002(16)
C2 0.035(2) 0.035(2) 0.040(2) -0.0014(18) 0.0118(17) -0.0042(18)
C3 0.036(2) 0.042(2) 0.045(2) -0.005(2) 0.010(2) -0.001(2)
C4 0.037(2) 0.056(3) 0.056(3) -0.011(2) 0.014(2) -0.016(2)
C5 0.033(2) 0.063(3) 0.046(3) 0.003(2) 0.003(2) -0.013(2)
C6 0.038(2) 0.052(3) 0.036(2) 0.008(2) 0.0046(19) -0.003(2)
C7 0.030(2) 0.037(2) 0.0347(19) 0.0054(17) 0.0061(17) -0.0013(18)
C8 0.037(2) 0.044(2) 0.031(2) 0.006(2) 0.0063(17) 0.0095(19)
C9 0.032(2) 0.036(2) 0.0308(19) -0.0018(18) 0.0073(17) -0.0039(17)
C10 0.037(2) 0.048(2) 0.042(2) -0.003(2) 0.0141(19) 0.002(2)
C11 0.043(3) 0.064(3) 0.063(3) 0.003(2) 0.029(2) 0.004(3)
C12 0.040(3) 0.058(3) 0.065(3) 0.013(2) 0.018(2) 0.010(2)
C13 0.037(2) 0.042(2) 0.045(2) 0.004(2) 0.009(2) 0.005(2)
C14 0.030(2) 0.034(2) 0.0366(19) -0.0002(18) 0.0085(17) -0.0027(18)
C15 0.033(2) 0.032(2) 0.034(2) 0.0025(18) 0.0075(16) 0.0015(17)
C16 0.034(2) 0.036(2) 0.0338(19) -0.0004(18) 0.0088(17) -0.0032(18)
C17 0.049(3) 0.053(3) 0.045(2) 0.004(2) 0.020(2) 0.003(2)
C18 0.045(3) 0.070(3) 0.071(3) 0.006(3) 0.030(3) -0.001(3)
C19 0.036(3) 0.058(3) 0.072(3) 0.013(2) 0.014(2) -0.001(3)
C20 0.043(3) 0.044(2) 0.051(3) 0.011(2) 0.013(2) 0.003(2)
C21 0.032(2) 0.034(2) 0.041(2) 0.0032(18) 0.0106(17) -0.0042(18)
C22 0.036(2) 0.031(2) 0.038(2) 0.0022(18) 0.0105(18) 0.0070(18)
C23 0.0310(19) 0.031(2) 0.040(2) 0.0055(18) 0.0094(17) 0.0013(17)
C24 0.047(3) 0.037(2) 0.048(2) -0.005(2) 0.020(2) 0.001(2)
C25 0.041(2) 0.050(3) 0.059(3) -0.010(2) 0.018(2) -0.020(2)
C26 0.032(2) 0.053(3) 0.053(3) -0.002(2) 0.008(2) -0.009(2)
C27 0.036(2) 0.038(2) 0.045(2) 0.006(2) 0.005(2) -0.003(2)
C28 0.032(2) 0.034(2) 0.037(2) 0.0058(18) 0.0083(18) -0.0065(18)
C29 0.037(2) 0.036(2) 0.044(2) -0.0020(19) 0.0074(18) 0.004(2)
O1 0.0603(19) 0.0324(16) 0.0663(18) 0.0002(14) 0.0091(15) 0.0005(14)
O2 0.0718(19) 0.0407(16) 0.0422(17) 0.0045(15) 0.0117(14) 0.0127(13)
C30 0.041(2) 0.046(2) 0.039(2) 0.001(2) 0.0067(18) 0.004(2)
O3 0.084(2) 0.0652(19) 0.0329(15) 0.0045(17) 0.0136(15) 0.0020(15)

loop_
_atom_type_symbol
_atom_type_description
_atom_type_scat_dispersion_real
_atom_type_scat_dispersion_imag
_atom_type_scat_source
C C 0.0033 0.0016 'International Tables Vol C Tables 4.2.6.8 and 6.1.1.4'
H H 0 0 'International Tables Vol C Tables 4.2.6.8 and 6.1.1.4'
O O 0.0106 0.006 'International Tables Vol C Tables 4.2.6.8 and 6.1.1.4'

loop_
_geom_angle_atom_site_label_1
_geom_angle_atom_site_label_2
_geom_angle_atom_site_label_3
_geom_angle
_geom_angle_publ_flag
C29 C1 C14 110.4(3) yes
C29 C1 C2 110.7(3) yes
C14 C1 C2 108.4(3) yes
C29 C1 C15 103.0(3) yes
C14 C1 C15 112.8(3) yes
C2 C1 C15 111.5(3) yes
C3 C2 C7 120.4(3) no
C3 C2 C1 124.0(3) no
C7 C2 C1 115.6(3) yes
C2 C3 C4 119.6(4) no
C2 C3 H3 122(2) no
C4 C3 H3 119(2) no
C5 C4 C3 119.8(4) no
C5 C4 H4 120(2) no
C3 C4 H4 120(2) no
C6 C5 C4 120.6(4) no
C6 C5 H5 118(2) mo
C4 C5 H5 122(2) no
C5 C6 C7 120.7(4) no
C5 C6 H6 125(2) no
C7 C6 H6 115(2) no
C6 C7 C2 118.9(4) no
C6 C7 C8 123.3(3) no
C2 C7 C8 117.9(3) yes
C9 C8 C7 108.0(3) yes
C9 C8 C22 111.4(3) yes
C7 C8 C22 112.8(3) yes
C9 C8 H8 110.1(18) no
C7 C8 H8 109.5(18) no
C22 C8 H8 105.1(18) no
C10 C9 C14 118.7(3) no
C10 C9 C8 123.2(3) no
C14 C9 C8 118.1(3) no
C11 C10 C9 120.0(4) no
C11 C10 H10 123(2) no
C9 C10 H10 117(2) no
C12 C11 C10 120.8(4) no
C12 C11 H11 123(2) no
C10 C11 H11 117(2) no
C11 C12 C13 120.3(4) no
C11 C12 H12 120(2) no
C13 C12 H12 120(2) no
C14 C13 C12 119.7(4) no
C14 C13 H13 121(2) no
C12 C13 H13 119(2) no
C13 C14 C9 120.6(3) no
C13 C14 C1 124.3(3) no
C9 C14 C1 115.1(3) yes
C30 C15 C28 111.0(3) yes
C30 C15 C16 109.8(3) yes
C28 C15 C16 109.4(3) yes
C30 C15 C1 102.8(3) yes
C28 C15 C1 111.3(3) yes
C16 C15 C1 112.3(3) yes
C17 C16 C21 119.6(3) no
C17 C16 C15 125.0(3) no
C21 C16 C15 115.3(3) yes
C18 C17 C16 120.6(4) no
C18 C17 H17 122(2) no
C16 C17 H17 117(2) no
C17 C18 C19 120.3(4) no
C17 C18 H18 122(2) no
C19 C18 H18 117(2) no
C18 C19 C20 119.6(4) no
C18 C19 H19 120(2) no
C20 C19 H19 121(2) no
C19 C20 C21 120.9(4) no
C19 C20 H20 122(2) no
C21 C20 H20 117(2) no
C20 C21 C16 119.0(4) no
C20 C21 C22 122.9(3) no
C16 C21 C22 118.1(3) yes
C21 C22 C23 108.4(3) yes
C21 C22 C8 111.4(3) yes
C23 C22 C8 112.1(3) yes
C21 C22 H22 109.3(16) no
C23 C22 H22 109.9(16) no
C8 C22 H22 105.7(15) no
C24 C23 C28 119.7(3) no
C24 C23 C22 122.9(3) no
C28 C23 C22 117.4(3) yes
C23 C24 C25 120.4(4) no
C23 C24 H24 118.4(17) no
C25 C24 H24 121.2(17) no
C26 C25 C24 119.7(4) no
C26 C25 H25 123(2) no
C24 C25 H25 117(2) no
C27 C26 C25 120.1(4) no
C27 C26 H26 117(3) no
C25 C26 H26 123(3) no
C26 C27 C28 121.0(4) no
C26 C27 H27 119(2) no
C28 C27 H27 120(2) no
C27 C28 C23 119.1(4) no
C27 C28 C15 125.1(3) no
C23 C28 C15 115.7(3) yes
O1 C29 O2 118.9(3) yes
O1 C29 C1 129.8(4) yes
O2 C29 C1 111.3(3) yes
C30 O2 C29 111.4(3) yes
O3 C30 O2 119.3(3) yes
O3 C30 C15 129.2(4) yes
O2 C30 C15 111.5(3) yes

loop_
_geom_bond_atom_site_label_1
_geom_bond_atom_site_label_2
_geom_bond_site_symmetry_2
_geom_bond_distance
_geom_bond_publ_flag
C1 C29 . 1.510(5) yes
C1 C14 . 1.535(5) yes
C1 C2 . 1.539(5) yes
C1 C15 . 1.614(5) yes
C2 C3 . 1.382(5) no
C2 C7 . 1.400(5) no
C3 C4 . 1.401(5) no
C3 H3 . 1.05(4) no
C4 C5 . 1.375(6) no
C4 H4 . 0.96(4) no
C5 C6 . 1.374(6) no
C5 H5 . 0.98(4) no
C6 C7 . 1.389(5) no
C6 H6 . 1.00(4) no
C7 C8 . 1.510(5) yes
C8 C9 . 1.508(5) yes
C8 C22 . 1.612(5) yes
C8 H8 . 1.03(3) no
C9 C10 . 1.391(5) no
C9 C14 . 1.408(5) no
C10 C11 . 1.382(5) no
C10 H10 . 0.95(3) no
C11 C12 . 1.369(6) no
C11 H11 . 0.96(3) no
C12 C13 . 1.384(5) no
C12 H12 . 0.97(4) no
C13 C14 . 1.376(5) no
C13 H13 . 1.01(3) no
C15 C30 . 1.515(5) yes
C15 C28 . 1.522(5) yes
C15 C16 . 1.531(5) yes
C16 C17 . 1.386(5) no
C16 C21 . 1.398(5) no
C17 C18 . 1.373(6) no
C17 H17 . 0.95(3) no
C18 C19 . 1.379(6) no
C18 H18 . 0.95(4) no
C19 C20 . 1.383(6) no
C19 H19 . 0.98(4) no
C20 C21 . 1.385(5) no
C20 H20 . 0.91(4) no
C21 C22 . 1.512(5) yes
C22 C23 . 1.516(5) yes
C22 H22 . 1.03(3) no
C23 C24 . 1.385(5) no
C23 C28 . 1.408(5) no
C24 C25 . 1.392(5) no
C24 H24 . 1.04(3) no
C25 C26 . 1.384(6) no
C25 H25 . 1.01(4) no
C26 C27 . 1.382(5) no
C26 H26 . 0.93(4) no
C27 C28 . 1.384(5) no
C27 H27 . 0.95(4) no
C29 O1 . 1.187(4) yes
C29 O2 . 1.391(4) yes
O2 C30 . 1.381(5) yes
C30 O3 . 1.192(4) yes

loop_
_geom_hbond_atom_site_label_D
_geom_hbond_atom_site_label_H
_geom_hbond_atom_site_label_A
_geom_hbond_site_symmetry_A
_geom_hbond_distance_DH
_geom_hbond_distance_HA
_geom_hbond_distance_DA
_geom_hbond_angle_DHA
_geom_hbond_publ_flag
C24 H24 O3 4_565 1.04(3) 2.38(3) 3.386(5) 162(2) yes
